data_4038684
loop_
_publ_author_name
'Wellh\"ofer, Isabelle'
'Beck, Janina'
'Frydenvang, Karla'
'Br\"ase, Stefan'
'Olsen, Christian A.'

_publ_contact_author
;
Karla Frydenvang
;
_publ_section_title
;
 Increasing the Functional Group Diversity in Helical \b-Peptoids:
 Achievement of Solvent- and pH-Dependent Folding
;
_journal_name_full 'The Journal of Organic Chemistry'
_journal_paper_doi 10.1021/acs.joc.0c00780
_journal_year 2020
_chemical_absolute_configuration ad
_chemical_formula_sum 'C13 H14 Cl N'
_chemical_formula_weight 219.70
_space_group_crystal_system monoclinic
_space_group_IT_number 4
_space_group_name_Hall 'P 2yb'
_space_group_name_H-M_alt 'P 1 21 1'
_atom_sites_solution_hydrogens geom
_atom_sites_solution_primary direct
_atom_sites_solution_secondary difmap
_audit_creation_method SHELXL-2018/3
_cell_angle_alpha 90
_cell_angle_beta 94.959(2)
_cell_angle_gamma 90
_cell_formula_units_Z 2
_cell_length_a 10.2971(4)
_cell_length_b 5.3701(2)
_cell_length_c 10.6919(4)
_cell_measurement_reflns_used 6420
_cell_measurement_temperature 122(2)
_cell_measurement_theta_max 70.049
_cell_measurement_theta_min 4.150
_cell_volume 589.01(4)
_computing_cell_refinement 'SAINT V8.38A (2016)'
_computing_data_reduction 'SAINT V8.38A (2016)'
_computing_structure_refinement 'SHELXL-2018/3 (Sheldrick, 2018)'
_computing_structure_solution 'SHELXT 2014/5 (Sheldrick, 2014)'
_diffrn_ambient_temperature 122(2)
_diffrn_measured_fraction_theta_full 0.999
_diffrn_measured_fraction_theta_max 0.998
_diffrn_measurement_device_type 'Bruker APEX-II CCD'
_diffrn_measurement_method '\f and \w scans'
_diffrn_radiation_type CuK\a
_diffrn_radiation_wavelength 1.54178
_diffrn_reflns_av_R_equivalents 0.0489
_diffrn_reflns_av_unetI/netI 0.0550
_diffrn_reflns_Laue_measured_fraction_full 0.999
_diffrn_reflns_Laue_measured_fraction_max 0.998
_diffrn_reflns_limit_h_max 11
_diffrn_reflns_limit_h_min -12
_diffrn_reflns_limit_k_max 6
_diffrn_reflns_limit_k_min -6
_diffrn_reflns_limit_l_max 9
_diffrn_reflns_limit_l_min -13
_diffrn_reflns_number 6420
_diffrn_reflns_point_group_measured_fraction_full 0.993
_diffrn_reflns_point_group_measured_fraction_max 0.987
_diffrn_reflns_theta_full 67.679
_diffrn_reflns_theta_max 70.049
_diffrn_reflns_theta_min 4.150
_exptl_absorpt_coefficient_mu 2.577
_exptl_absorpt_correction_T_max 0.7538
_exptl_absorpt_correction_T_min 0.6081
_exptl_absorpt_correction_type multi-scan
_exptl_crystal_colour colorless
_exptl_crystal_density_diffrn 1.239
_exptl_crystal_description plate
_exptl_crystal_F_000 232
_exptl_crystal_size_max 0.138
_exptl_crystal_size_mid 0.113
_exptl_crystal_size_min 0.058
_refine_diff_density_max 0.180
_refine_diff_density_min -0.189
_refine_diff_density_rms 0.045
_refine_ls_abs_structure_details
;
 Refined as an inversion twin.
;
_refine_ls_abs_structure_Flack 0.04(2)
_refine_ls_extinction_method none
_refine_ls_goodness_of_fit_ref 1.055
_refine_ls_hydrogen_treatment constr
_refine_ls_matrix_type full
_refine_ls_number_parameters 138
_refine_ls_number_reflns 2210
_refine_ls_number_restraints 1
_refine_ls_restrained_S_all 1.054
_refine_ls_R_factor_all 0.0399
_refine_ls_R_factor_gt 0.0335
_refine_ls_shift/su_max 0.000
_refine_ls_shift/su_mean 0.000
_refine_ls_structure_factor_coef Fsqd
_refine_ls_weighting_details 'w=1/[\s^2^(Fo^2^)+(0.0281P)^2^+0.0634P] where P=(Fo^2^+2Fc^2^)/3'
_refine_ls_weighting_scheme calc
_refine_ls_wR_factor_gt 0.0741
_refine_ls_wR_factor_ref 0.0778
_reflns_Friedel_coverage 0.777
_reflns_Friedel_fraction_full 0.986
_reflns_Friedel_fraction_max 0.973
_reflns_number_gt 2012
_reflns_number_total 2210
_reflns_threshold_expression 'I > 2\s(I)'
_cod_data_source_file jo0c00780_si_003.cif
_cod_data_source_block iwe313
_cod_original_sg_symbol_H-M 'P 21'
_cod_database_code 4038684
_shelx_shelxl_version_number 2018/3
_shelx_space_group_comment
;
The symmetry employed for this shelxl refinement is uniquely defined
by the following loop, which should always be used as a source of
symmetry information in preference to the above space-group names.
They are only intended as comments.
;
_shelx_estimated_absorpt_t_min 0.717
_shelx_estimated_absorpt_t_max 0.865
_exptl_absorpt_special_details
;
SADABS-2016-2. Reference: Krause et al. J.Appl.Cryst. 48 (2015) 3-10.
Part of Apex2 Suite 
;

loop_
_space_group_symop_operation_xyz
'x, y, z'
'-x, y+1/2, -z'

loop_
_atom_site_label
_atom_site_type_symbol
_atom_site_fract_x
_atom_site_fract_y
_atom_site_fract_z
_atom_site_U_iso_or_equiv
_atom_site_adp_type
_atom_site_occupancy
_atom_site_site_symmetry_order
_atom_site_calc_flag
_atom_site_refinement_flags_posn
_atom_site_refinement_flags_adp
_atom_site_refinement_flags_occupancy
_atom_site_disorder_assembly
_atom_site_disorder_group
Cl01 Cl 0.84416(6) 0.00811(18) 1.08073(6) 0.02225(18) Uani 1 1 d . . . . .
C13 C 0.5202(3) 0.4303(7) 0.8688(3) 0.0358(10) Uani 1 1 d . . . . .
H13A H 0.526515 0.258966 0.848048 0.043 Uiso 1 1 calc R U . . .
H13B H 0.441213 0.494699 0.895420 0.043 Uiso 1 1 calc R U . . .
N2 N 0.8490(2) 0.5057(7) 0.93159(19) 0.0200(5) Uani 1 1 d . . . . .
H2A H 0.930302 0.486077 0.905728 0.024 Uiso 1 1 calc R U . . .
H2B H 0.833014 0.381844 0.986303 0.024 Uiso 1 1 calc R U . . .
H2C H 0.843735 0.655755 0.970324 0.024 Uiso 1 1 calc R U . . .
C1 C 0.6201(3) 0.5771(6) 0.8609(3) 0.0238(8) Uani 1 1 d . . . . .
H1 H 0.610473 0.747319 0.882368 0.029 Uiso 1 1 calc R U . . .
C2 C 0.7498(2) 0.4946(8) 0.8199(2) 0.0193(6) Uani 1 1 d . . . . .
H2 H 0.741513 0.317398 0.791466 0.023 Uiso 1 1 calc R U . . .
C3 C 0.7934(3) 0.6493(6) 0.7120(3) 0.0191(7) Uani 1 1 d . . . . .
C4 C 0.7431(3) 0.5891(6) 0.5859(3) 0.0190(7) Uani 1 1 d . . . . .
C5 C 0.6554(3) 0.3902(6) 0.5555(3) 0.0229(7) Uani 1 1 d . . . . .
H5 H 0.624531 0.292969 0.620992 0.028 Uiso 1 1 calc R U . . .
C6 C 0.6148(3) 0.3360(7) 0.4335(3) 0.0277(8) Uani 1 1 d . . . . .
H6 H 0.557122 0.200377 0.414750 0.033 Uiso 1 1 calc R U . . .
C7 C 0.6581(3) 0.4811(9) 0.3354(3) 0.0320(8) Uani 1 1 d . . . . .
H7 H 0.630215 0.441391 0.250709 0.038 Uiso 1 1 calc R U . . .
C8 C 0.7394(3) 0.6770(7) 0.3609(3) 0.0302(8) Uani 1 1 d . . . . .
H8 H 0.766085 0.775485 0.293855 0.036 Uiso 1 1 calc R U . . .
C9 C 0.7852(3) 0.7369(6) 0.4866(3) 0.0219(7) Uani 1 1 d . . . . .
C10 C 0.8724(3) 0.9367(6) 0.5130(3) 0.0246(8) Uani 1 1 d . . . . .
H10 H 0.899583 1.035223 0.446214 0.030 Uiso 1 1 calc R U . . .
C11 C 0.9178(3) 0.9893(9) 0.6338(3) 0.0236(6) Uani 1 1 d . . . . .
H11 H 0.976674 1.123671 0.650894 0.028 Uiso 1 1 calc R U . . .
C12 C 0.8774(3) 0.8442(6) 0.7331(3) 0.0213(7) Uani 1 1 d . . . . .
H12 H 0.909395 0.883045 0.816842 0.026 Uiso 1 1 calc R U . . .

loop_
_atom_site_aniso_label
_atom_site_aniso_U_11
_atom_site_aniso_U_22
_atom_site_aniso_U_33
_atom_site_aniso_U_23
_atom_site_aniso_U_13
_atom_site_aniso_U_12
Cl01 0.0203(3) 0.0230(3) 0.0240(3) 0.0033(4) 0.0050(2) -0.0014(4)
C13 0.0219(17) 0.047(3) 0.039(2) 0.0031(16) 0.0048(14) -0.0026(16)
N2 0.0175(10) 0.0194(11) 0.0231(11) 0.0064(16) 0.0017(8) 0.0001(15)
C1 0.0171(16) 0.030(2) 0.0245(16) 0.0051(12) 0.0019(12) 0.0015(13)
C2 0.0164(12) 0.0191(14) 0.0218(12) 0.0030(17) -0.0010(10) -0.0035(17)
C3 0.0154(15) 0.0191(17) 0.0233(15) 0.0047(13) 0.0045(12) 0.0038(13)
C4 0.0138(14) 0.0206(17) 0.0231(15) 0.0021(11) 0.0035(12) 0.0068(11)
C5 0.0178(16) 0.0242(17) 0.0270(16) 0.0034(13) 0.0030(13) 0.0023(14)
C6 0.0206(16) 0.0295(19) 0.0322(18) -0.0030(15) -0.0033(14) 0.0013(15)
C7 0.0296(15) 0.041(2) 0.0242(14) -0.0023(19) -0.0032(12) 0.006(2)
C8 0.0273(18) 0.039(2) 0.0247(17) 0.0107(16) 0.0048(14) 0.0078(17)
C9 0.0159(15) 0.0249(18) 0.0255(16) 0.0031(13) 0.0050(12) 0.0074(13)
C10 0.0202(15) 0.027(2) 0.0280(16) 0.0115(13) 0.0070(13) 0.0035(13)
C11 0.0188(12) 0.0190(16) 0.0338(15) 0.0014(18) 0.0062(11) -0.0023(17)
C12 0.0175(15) 0.0216(17) 0.0247(16) 0.0033(13) 0.0007(13) 0.0021(13)

loop_
_atom_type_symbol
_atom_type_description
_atom_type_scat_dispersion_real
_atom_type_scat_dispersion_imag
_atom_type_scat_source
C C 0.0181 0.0091 'International Tables Vol C Tables 4.2.6.8 and 6.1.1.4'
H H 0.0000 0.0000 'International Tables Vol C Tables 4.2.6.8 and 6.1.1.4'
N N 0.0311 0.0180 'International Tables Vol C Tables 4.2.6.8 and 6.1.1.4'
Cl Cl 0.3639 0.7018 'International Tables Vol C Tables 4.2.6.8 and 6.1.1.4'

loop_
_geom_angle_atom_site_label_1
_geom_angle_atom_site_label_2
_geom_angle_atom_site_label_3
_geom_angle
_geom_angle_site_symmetry_1
_geom_angle_site_symmetry_3
_geom_angle_publ_flag
C1 C13 H13A 120.0 . . ?
C1 C13 H13B 120.0 . . ?
H13A C13 H13B 120.0 . . ?
C2 N2 H2A 109.5 . . ?
C2 N2 H2B 109.5 . . ?
H2A N2 H2B 109.5 . . ?
C2 N2 H2C 109.5 . . ?
H2A N2 H2C 109.5 . . ?
H2B N2 H2C 109.5 . . ?
C13 C1 C2 124.4(3) . . ?
C13 C1 H1 117.8 . . ?
C2 C1 H1 117.8 . . ?
N2 C2 C1 108.4(2) . . ?
N2 C2 C3 110.9(2) . . ?
C1 C2 C3 112.8(3) . . ?
N2 C2 H2 108.2 . . ?
C1 C2 H2 108.2 . . ?
C3 C2 H2 108.2 . . ?
C12 C3 C4 119.9(3) . . ?
C12 C3 C2 121.2(3) . . ?
C4 C3 C2 118.8(3) . . ?
C5 C4 C9 118.6(3) . . ?
C5 C4 C3 123.7(3) . . ?
C9 C4 C3 117.8(3) . . ?
C6 C5 C4 121.0(3) . . ?
C6 C5 H5 119.5 . . ?
C4 C5 H5 119.5 . . ?
C5 C6 C7 120.1(3) . . ?
C5 C6 H6 119.9 . . ?
C7 C6 H6 119.9 . . ?
C8 C7 C6 120.5(3) . . ?
C8 C7 H7 119.7 . . ?
C6 C7 H7 119.7 . . ?
C7 C8 C9 120.9(3) . . ?
C7 C8 H8 119.6 . . ?
C9 C8 H8 119.6 . . ?
C10 C9 C8 120.9(3) . . ?
C10 C9 C4 120.3(3) . . ?
C8 C9 C4 118.8(3) . . ?
C11 C10 C9 120.4(3) . . ?
C11 C10 H10 119.8 . . ?
C9 C10 H10 119.8 . . ?
C10 C11 C12 120.0(3) . . ?
C10 C11 H11 120.0 . . ?
C12 C11 H11 120.0 . . ?
C3 C12 C11 121.6(3) . . ?
C3 C12 H12 119.2 . . ?
C11 C12 H12 119.2 . . ?

loop_
_geom_bond_atom_site_label_1
_geom_bond_atom_site_label_2
_geom_bond_distance
_geom_bond_site_symmetry_2
_geom_bond_publ_flag
C13 C1 1.304(5) . ?
C13 H13A 0.9500 . ?
C13 H13B 0.9500 . ?
N2 C2 1.504(3) . ?
N2 H2A 0.9100 . ?
N2 H2B 0.9100 . ?
N2 H2C 0.9100 . ?
C1 C2 1.508(4) . ?
C1 H1 0.9500 . ?
C2 C3 1.520(4) . ?
C2 H2 1.0000 . ?
C3 C12 1.364(4) . ?
C3 C4 1.439(4) . ?
C4 C5 1.418(4) . ?
C4 C9 1.423(4) . ?
C5 C6 1.366(4) . ?
C5 H5 0.9500 . ?
C6 C7 1.410(5) . ?
C6 H6 0.9500 . ?
C7 C8 1.358(6) . ?
C7 H7 0.9500 . ?
C8 C9 1.422(4) . ?
C8 H8 0.9500 . ?
C9 C10 1.412(5) . ?
C10 C11 1.365(4) . ?
C10 H10 0.9500 . ?
C11 C12 1.409(4) . ?
C11 H11 0.9500 . ?
C12 H12 0.9500 . ?

loop_
_geom_hbond_atom_site_label_D
_geom_hbond_atom_site_label_H
_geom_hbond_atom_site_label_A
_geom_hbond_distance_DH
_geom_hbond_distance_HA
_geom_hbond_distance_DA
_geom_hbond_angle_DHA
_geom_hbond_site_symmetry_A
_geom_hbond_publ_flag
N2 H2A Cl01 0.91 2.32 3.174(2) 156.7 2_757 yes
N2 H2B Cl01 0.91 2.25 3.114(3) 159.6 . yes
N2 H2C Cl01 0.91 2.23 3.137(4) 174.3 1_565 yes

loop_
_geom_torsion_atom_site_label_1
_geom_torsion_atom_site_label_2
_geom_torsion_atom_site_label_3
_geom_torsion_atom_site_label_4
_geom_torsion
_geom_torsion_site_symmetry_1
_geom_torsion_site_symmetry_2
_geom_torsion_site_symmetry_3
_geom_torsion_site_symmetry_4
_geom_torsion_publ_flag
C13 C1 C2 N2 -110.9(4) . . . . ?
C13 C1 C2 C3 126.0(4) . . . . ?
N2 C2 C3 C12 -25.1(4) . . . . ?
C1 C2 C3 C12 96.6(3) . . . . ?
N2 C2 C3 C4 155.7(3) . . . . ?
C1 C2 C3 C4 -82.6(4) . . . . ?
C12 C3 C4 C5 -180.0(3) . . . . ?
C2 C3 C4 C5 -0.7(4) . . . . ?
C12 C3 C4 C9 0.7(4) . . . . ?
C2 C3 C4 C9 179.9(3) . . . . ?
C9 C4 C5 C6 1.8(4) . . . . ?
C3 C4 C5 C6 -177.5(3) . . . . ?
C4 C5 C6 C7 -1.0(5) . . . . ?
C5 C6 C7 C8 -0.7(5) . . . . ?
C6 C7 C8 C9 1.5(5) . . . . ?
C7 C8 C9 C10 178.4(3) . . . . ?
C7 C8 C9 C4 -0.7(5) . . . . ?
C5 C4 C9 C10 180.0(3) . . . . ?
C3 C4 C9 C10 -0.6(4) . . . . ?
C5 C4 C9 C8 -1.0(4) . . . . ?
C3 C4 C9 C8 178.4(3) . . . . ?
C8 C9 C10 C11 -178.6(3) . . . . ?
C4 C9 C10 C11 0.4(5) . . . . ?
C9 C10 C11 C12 -0.2(5) . . . . ?
C4 C3 C12 C11 -0.5(4) . . . . ?
C2 C3 C12 C11 -179.7(3) . . . . ?
C10 C11 C12 C3 0.3(5) . . . . ?
